data_1514324
loop_
_publ_author_name
'McCrary, Parker D.'
'Chatel, Gregory'
'Alaniz, Spencer A.'
'Cojocaru, O. Andreea'
'Beasley, Preston A.'
'Flores, Luis A.'
'Kelley, Steven P.'
'Barber, Patrick S.'
'Rogers, Robin D.'

_publ_section_title
;
 Evaluating Ionic Liquids as Hypergolic Fuels: Exploring Reactivity from
 Molecular Structure
;
_journal_issue 5
_journal_name_full 'Energy &amp; Fuels'
_journal_page_first 3460
_journal_paper_doi 10.1021/ef500264z
_journal_volume 28
_journal_year 2014
_chemical_formula_sum 'C6 H9 N5 O2'
_chemical_formula_weight 183.18
_chemical_name_systematic
; 
 ? 
;
_space_group_crystal_system triclinic
_space_group_IT_number 2
_space_group_name_Hall '-P 1'
_space_group_name_H-M_alt 'P -1'
_symmetry_space_group_name_Hall '-P 1'
_symmetry_space_group_name_H-M 'P -1'
_atom_sites_solution_hydrogens mixed
_atom_sites_solution_primary direct
_atom_sites_solution_secondary difmap
_audit_creation_method SHELXL-2013
_cell_angle_alpha 88.280(4)
_cell_angle_beta 74.550(4)
_cell_angle_gamma 64.429(4)
_cell_formula_units_Z 2
_cell_length_a 7.2680(5)
_cell_length_b 7.3848(5)
_cell_length_c 9.2509(6)
_cell_measurement_reflns_used 3057
_cell_measurement_temperature 100(2)
_cell_measurement_theta_max 35.35
_cell_measurement_theta_min 2.30
_cell_volume 429.64(5)
_computing_cell_refinement 'Bruker SAINT'
_computing_data_collection 'Bruker APEX2'
_computing_data_reduction 'Bruker SAINT'
_computing_molecular_graphics 'Bruker SHELXTL'
_computing_publication_material 'Bruker SHELXTL'
_computing_structure_refinement 'SHELXL-2013 (Sheldrick, 2013)'
_computing_structure_solution 'SHELXS-97 (Sheldrick, 2008)'
_diffrn_ambient_temperature 100(2)
_diffrn_measured_fraction_theta_full 1.000
_diffrn_measured_fraction_theta_max 0.979
_diffrn_measurement_device_type 'Bruker APEX-II CCD'
_diffrn_measurement_method '\f and \w scans'
_diffrn_radiation_type MoK\a
_diffrn_radiation_wavelength 0.71073
_diffrn_reflns_av_R_equivalents 0.0432
_diffrn_reflns_av_unetI/netI 0.0493
_diffrn_reflns_Laue_measured_fraction_full 1.000
_diffrn_reflns_Laue_measured_fraction_max 0.979
_diffrn_reflns_limit_h_max 11
_diffrn_reflns_limit_h_min -11
_diffrn_reflns_limit_k_max 12
_diffrn_reflns_limit_k_min -11
_diffrn_reflns_limit_l_max 15
_diffrn_reflns_limit_l_min -15
_diffrn_reflns_number 11738
_diffrn_reflns_point_group_measured_fraction_full 1.000
_diffrn_reflns_point_group_measured_fraction_max 0.979
_diffrn_reflns_theta_full 25.242
_diffrn_reflns_theta_max 35.881
_diffrn_reflns_theta_min 2.295
_exptl_absorpt_coefficient_mu 0.111
_exptl_absorpt_correction_T_max 0.7470
_exptl_absorpt_correction_T_min 0.5775
_exptl_absorpt_correction_type multi-scan
_exptl_absorpt_process_details 'Bruker AXScale'
_exptl_crystal_colour colorless
_exptl_crystal_density_diffrn 1.416
_exptl_crystal_density_method 'not measured'
_exptl_crystal_description plate
_exptl_crystal_F_000 192
_exptl_crystal_size_max 0.25
_exptl_crystal_size_mid 0.16
_exptl_crystal_size_min 0.05
_refine_diff_density_max 0.397
_refine_diff_density_min -0.317
_refine_diff_density_rms 0.055
_refine_ls_extinction_method none
_refine_ls_goodness_of_fit_ref 1.028
_refine_ls_hydrogen_treatment mixed
_refine_ls_matrix_type full
_refine_ls_number_parameters 142
_refine_ls_number_reflns 3947
_refine_ls_number_restraints 0
_refine_ls_restrained_S_all 1.028
_refine_ls_R_factor_all 0.0714
_refine_ls_R_factor_gt 0.0464
_refine_ls_shift/su_max 0.000
_refine_ls_shift/su_mean 0.000
_refine_ls_structure_factor_coef Fsqd
_refine_ls_weighting_details 'w=1/[\s^2^(Fo^2^)+(0.0617P)^2^+0.0352P] where P=(Fo^2^+2Fc^2^)/3'
_refine_ls_weighting_scheme calc
_refine_ls_wR_factor_gt 0.1153
_refine_ls_wR_factor_ref 0.1320
_reflns_Friedel_coverage 0.000
_reflns_number_gt 2812
_reflns_number_total 3947
_reflns_threshold_expression 'I > 2\s(I)'
_cod_data_source_file ef500264z_si_002.cif
_cod_data_source_block C1mimNCA
_cod_depositor_comments 'Adding full bibliography for 1514323--1514327.cif.'
_cod_database_code 1514324
_shelx_space_group_comment
; 
The symmetry employed for this shelxl refinement is uniquely defined 
by the following loop, which should always be used as a source of 
symmetry information in preference to the above space-group names. 
They are only intended as comments. 
;
_shelxl_version_number 2013-4

loop_
_space_group_symop_operation_xyz
'x, y, z'
'-x, -y, -z'

loop_
_atom_site_label
_atom_site_type_symbol
_atom_site_fract_x
_atom_site_fract_y
_atom_site_fract_z
_atom_site_U_iso_or_equiv
_atom_site_adp_type
_atom_site_occupancy
_atom_site_site_symmetry_order
_atom_site_calc_flag
_atom_site_refinement_flags_posn
_atom_site_refinement_flags_adp
N1 N 0.11717(12) 0.36075(11) 0.18819(8) 0.02213(15) Uani 1 1 d . .
N3 N -0.08177(12) 0.66457(11) 0.29407(8) 0.02205(15) Uani 1 1 d . .
C2 C -0.03735(14) 0.47142(13) 0.30891(10) 0.02196(16) Uani 1 1 d . .
H2A H -0.1054(19) 0.4218(18) 0.3913(14) 0.026 Uiso 1 1 d . U
C4 C 0.04841(15) 0.67788(14) 0.15910(10) 0.02400(17) Uani 1 1 d . .
H4A H 0.044(2) 0.8029(18) 0.1240(14) 0.029 Uiso 1 1 d . U
C5 C 0.17339(15) 0.48709(14) 0.09308(10) 0.02485(18) Uani 1 1 d . .
H5A H 0.2797 0.4478 -0.0010 0.030 Uiso 1 1 calc R U
C6 C 0.21661(18) 0.14012(15) 0.16475(13) 0.0314(2) Uani 1 1 d . .
H6A H 0.152(2) 0.090(2) 0.2478(17) 0.047 Uiso 1 1 d . U
H6B H 0.365(2) 0.086(2) 0.1626(17) 0.047 Uiso 1 1 d . U
H6C H 0.196(2) 0.098(2) 0.0766(17) 0.047 Uiso 1 1 d . U
C7 C -0.24301(17) 0.83441(14) 0.40227(11) 0.0292(2) Uani 1 1 d . .
H7A H -0.312(2) 0.779(2) 0.4909(17) 0.044 Uiso 1 1 d . U
H7B H -0.359(2) 0.914(2) 0.3599(17) 0.044 Uiso 1 1 d . U
H7C H -0.176(2) 0.911(2) 0.4311(16) 0.044 Uiso 1 1 d . U
N6 N 0.27848(16) 0.79999(13) -0.15603(10) 0.0345(2) Uani 1 1 d . .
O1 O 0.50386(12) 0.30528(11) -0.23941(8) 0.03084(17) Uani 1 1 d . .
O2 O 0.77445(12) 0.22856(11) -0.43829(8) 0.03138(17) Uani 1 1 d . .
N4 N 0.61816(12) 0.35485(11) -0.34194(8) 0.02229(15) Uani 1 1 d . .
N5 N 0.58058(13) 0.54874(12) -0.35469(9) 0.02580(16) Uani 1 1 d . .
C8 C 0.41497(15) 0.67324(13) -0.24418(10) 0.02478(17) Uani 1 1 d . .

loop_
_atom_site_aniso_label
_atom_site_aniso_U_11
_atom_site_aniso_U_22
_atom_site_aniso_U_33
_atom_site_aniso_U_23
_atom_site_aniso_U_13
_atom_site_aniso_U_12
N1 0.0240(4) 0.0204(3) 0.0213(3) 0.0009(3) -0.0054(3) -0.0096(3)
N3 0.0244(4) 0.0194(3) 0.0215(3) 0.0023(3) -0.0055(3) -0.0093(3)
C2 0.0236(4) 0.0209(3) 0.0210(3) 0.0028(3) -0.0051(3) -0.0101(3)
C4 0.0288(4) 0.0245(4) 0.0211(3) 0.0055(3) -0.0067(3) -0.0143(3)
C5 0.0272(4) 0.0282(4) 0.0193(3) 0.0029(3) -0.0043(3) -0.0137(3)
C6 0.0328(5) 0.0203(4) 0.0360(5) -0.0018(4) -0.0077(4) -0.0082(4)
C7 0.0321(5) 0.0210(4) 0.0276(4) -0.0017(3) -0.0030(4) -0.0083(3)
N6 0.0394(5) 0.0229(4) 0.0331(4) 0.0022(3) -0.0029(4) -0.0105(3)
O1 0.0323(4) 0.0247(3) 0.0321(3) 0.0035(3) 0.0007(3) -0.0152(3)
O2 0.0296(4) 0.0281(3) 0.0275(3) -0.0054(3) -0.0003(3) -0.0086(3)
N4 0.0237(4) 0.0230(3) 0.0208(3) 0.0016(3) -0.0063(3) -0.0107(3)
N5 0.0307(4) 0.0226(3) 0.0226(3) 0.0032(3) -0.0036(3) -0.0128(3)
C8 0.0297(4) 0.0215(4) 0.0249(4) 0.0062(3) -0.0079(3) -0.0129(3)

loop_
_atom_type_symbol
_atom_type_description
_atom_type_scat_dispersion_real
_atom_type_scat_dispersion_imag
_atom_type_scat_source
C C 0.0033 0.0016 'International Tables Vol C Tables 4.2.6.8 and 6.1.1.4'
H H 0.0000 0.0000 'International Tables Vol C Tables 4.2.6.8 and 6.1.1.4'
N N 0.0061 0.0033 'International Tables Vol C Tables 4.2.6.8 and 6.1.1.4'
O O 0.0106 0.0060 'International Tables Vol C Tables 4.2.6.8 and 6.1.1.4'

loop_
_geom_angle_atom_site_label_1
_geom_angle_atom_site_label_2
_geom_angle_atom_site_label_3
_geom_angle
C2 N1 C5 108.85(7)
C2 N1 C6 125.10(8)
C5 N1 C6 125.99(8)
C2 N3 C4 108.85(8)
C2 N3 C7 125.50(8)
C4 N3 C7 125.65(8)
N1 C2 N3 108.40(8)
C5 C4 N3 106.83(8)
C4 C5 N1 107.07(8)
O1 N4 O2 122.21(8)
O1 N4 N5 121.77(8)
O2 N4 N5 116.01(8)
C8 N5 N4 112.12(7)
N6 C8 N5 171.33(10)

loop_
_geom_bond_atom_site_label_1
_geom_bond_atom_site_label_2
_geom_bond_distance
N1 C2 1.3306(11)
N1 C5 1.3783(12)
N1 C6 1.4646(12)
N3 C2 1.3311(11)
N3 C4 1.3811(12)
N3 C7 1.4594(12)
C4 C5 1.3545(13)
N6 C8 1.1569(13)
O1 N4 1.2432(10)
O2 N4 1.2452(10)
N4 N5 1.3447(11)
N5 C8 1.3360(12)
